data_4106926
loop_
_publ_author_name
'Jean-Fran\,cois Lemonnier'
'Laure Gu\'en\'ee'
'C\'esar Beuchat'
'Tomasz A. Wesolowski'
'Prasun Mukherjee'
'David H. Waldeck'
'Kristy A. Gogick'
'St\'ephane Petoud'
'Claude Piguet'

_publ_contact_author_address
;Department of inorganic, analytic and applied chemistry 
University of Geneva, Sciences II 
30 quai Ernest-Ansermet 
CH-1211 Gen\`eve 4 
;
_publ_contact_author_email claude.Piguet@unige.ch
_publ_contact_author_fax '+41 (0)22 379 68 30 '
_publ_contact_author_name 'Claude Piguet'
_publ_contact_author_phone '+41 (0)22 379 60 34'
_publ_section_title
;
 Optimizing Sensitization Processes in Dinuclear Luminescent Lanthanide
 Oligomers: Selection of Rigid Aromatic Spacers
;
_journal_name_full 'Journal of the American Chemical Society'
_journal_page_first 16219
_journal_page_last 16234
_journal_paper_doi 10.1021/ja206806t
_journal_volume 133
_journal_year 2011
_chemical_formula_moiety 'C82 H48 F38 N10 O12 Yb2'
_chemical_formula_sum 'C82 H48 F38 N10 O12 Yb2'
_chemical_formula_weight 2433.38
_chemical_name_systematic
; 
 ? 
;
_space_group_IT_number 2
_symmetry_cell_setting triclinic
_symmetry_space_group_name_Hall '-P 1'
_symmetry_space_group_name_H-M 'P -1'
_atom_sites_solution_hydrogens geom
_atom_sites_solution_primary direct
_atom_sites_solution_secondary difmap
_audit_creation_method SHELXL-97
_cell_angle_alpha 103.816(5)
_cell_angle_beta 93.852(5)
_cell_angle_gamma 103.810(5)
_cell_formula_units_Z 1
_cell_length_a 12.5860(8)
_cell_length_b 12.6093(8)
_cell_length_c 14.5497(10)
_cell_measurement_reflns_used 30720
_cell_measurement_temperature 200(2)
_cell_measurement_theta_max 28.435
_cell_measurement_theta_min 1.58
_cell_volume 2158.5(3)
_computing_cell_refinement 'STOE X-AREA'
_computing_data_collection 'STOE X-AREA'
_computing_data_reduction 'STOE X-RED'
_computing_molecular_graphics 'Diamond 3 (Crystal Impact'
_computing_publication_material Shelxl_ACTA
_computing_structure_refinement 'SHELXL-97 (Sheldrick, 1997)'
_computing_structure_solution SIR97
_diffrn_ambient_temperature 200(2)
_diffrn_detector_area_resol_mean 6
_diffrn_measured_fraction_theta_full 0.982
_diffrn_measured_fraction_theta_max 0.982
_diffrn_measurement_device_type 'Stoe Ipds'
_diffrn_measurement_method \f
_diffrn_radiation_monochromator graphite
_diffrn_radiation_source 'fine-focus sealed tube'
_diffrn_radiation_type MoK\a
_diffrn_radiation_wavelength 0.71069
_diffrn_reflns_av_R_equivalents 0.0315
_diffrn_reflns_av_sigmaI/netI 0.0259
_diffrn_reflns_limit_h_max 16
_diffrn_reflns_limit_h_min -15
_diffrn_reflns_limit_k_max 16
_diffrn_reflns_limit_k_min -16
_diffrn_reflns_limit_l_max 19
_diffrn_reflns_limit_l_min -19
_diffrn_reflns_number 23736
_diffrn_reflns_theta_full 28.02
_diffrn_reflns_theta_max 28.02
_diffrn_reflns_theta_min 1.68
_diffrn_standards_decay_% 0
_exptl_absorpt_coefficient_mu 2.303
_exptl_absorpt_correction_T_max 0.8325
_exptl_absorpt_correction_T_min 0.5400
_exptl_absorpt_correction_type numerical
_exptl_absorpt_process_details 'XRED; Stoe & Cie, 1999'
_exptl_crystal_colour colourless
_exptl_crystal_density_diffrn 1.872
_exptl_crystal_description prism
_exptl_crystal_F_000 1188
_exptl_crystal_size_max 0.33
_exptl_crystal_size_mid 0.20
_exptl_crystal_size_min 0.10
_refine_diff_density_max 1.447
_refine_diff_density_min -1.237
_refine_diff_density_rms 0.100
_refine_ls_extinction_method none
_refine_ls_goodness_of_fit_ref 1.318
_refine_ls_hydrogen_treatment mixed
_refine_ls_matrix_type full
_refine_ls_number_parameters 672
_refine_ls_number_reflns 10270
_refine_ls_number_restraints 13
_refine_ls_restrained_S_all 1.500
_refine_ls_R_factor_all 0.0332
_refine_ls_R_factor_gt 0.0309
_refine_ls_shift/su_max 0.003
_refine_ls_shift/su_mean 0.000
_refine_ls_structure_factor_coef Fsqd
_refine_ls_weighting_details 'calc w=1/[\s^2^(Fo^2^)+(0.0530P)^2^+0.0000P] where P=(Fo^2^+2Fc^2^)/3'
_refine_ls_weighting_scheme calc
_refine_ls_wR_factor_gt 0.0857
_refine_ls_wR_factor_ref 0.0866
_reflns_number_gt 9723
_reflns_number_total 10270
_reflns_threshold_expression >2sigma(I)
_cod_data_source_file ja206806t_si_002_3.cif
_cod_data_source_block 3
_cod_original_cell_volume 2158.5(2)
_cod_database_code 4106926

loop_
_symmetry_equiv_pos_as_xyz
'x, y, z'
'-x, -y, -z'

loop_
_atom_site_label
_atom_site_type_symbol
_atom_site_fract_x
_atom_site_fract_y
_atom_site_fract_z
_atom_site_U_iso_or_equiv
_atom_site_adp_type
_atom_site_occupancy
_atom_site_symmetry_multiplicity
_atom_site_calc_flag
_atom_site_refinement_flags
_atom_site_disorder_assembly
_atom_site_disorder_group
Yb1 Yb -0.321319(9) 0.132848(10) 0.766387(8) 0.02263(6) Uani 1 1 d . . .
O2 O -0.15100(19) 0.2464(2) 0.75734(17) 0.0287(4) Uani 1 1 d . . .
O1 O -0.2141(2) 0.0066(2) 0.72998(18) 0.0315(5) Uani 1 1 d . . .
O4 O -0.3036(2) 0.2953(2) 0.88978(17) 0.0309(5) Uani 1 1 d . . .
O3 O -0.1892(2) 0.1423(2) 0.90329(18) 0.0327(5) Uani 1 1 d . . .
O6 O -0.2868(2) 0.1081(2) 0.60071(17) 0.0328(5) Uani 1 1 d . . .
O5 O -0.4467(2) -0.0253(2) 0.67092(17) 0.0322(5) Uani 1 1 d . . .
F1 F -0.0086(2) 0.6607(2) 0.65837(19) 0.0511(6) Uani 1 1 d . . .
F4 F 0.0345(3) 0.3261(4) 0.6363(3) 0.0940(14) Uani 1 1 d . . .
F15 F -0.2562(4) 0.5206(3) 0.9059(3) 0.0963(14) Uani 1 1 d . . .
F16 F -0.4959(3) -0.2981(2) 0.5209(2) 0.0578(7) Uani 1 1 d . . .
F17 F -0.5038(3) -0.2455(2) 0.6709(2) 0.0588(7) Uani 1 1 d . . .
F9 F -0.0695(3) 0.1036(3) 1.0480(3) 0.0787(11) Uani 1 1 d . . .
F2 F 0.1260(2) 0.3244(3) 0.7648(3) 0.0695(9) Uani 1 1 d . . .
F18 F -0.6215(2) -0.2196(2) 0.5719(2) 0.0616(8) Uani 1 1 d . . .
F3 F 0.0110(3) 0.4231(3) 0.7684(4) 0.0833(12) Uani 1 1 d . . .
F12 F 0.0407(3) 0.1710(4) 0.9576(3) 0.0926(13) Uani 1 1 d . . .
F14 F -0.3143(5) 0.4898(3) 1.0307(5) 0.130(2) Uani 1 1 d . . .
F8 F 0.0237(3) 0.2758(3) 1.0909(3) 0.0734(10) Uani 1 1 d . . .
F13 F -0.1435(4) 0.5576(3) 1.0277(3) 0.0877(13) Uani 1 1 d . . .
F19 F -0.2995(3) 0.0165(4) 0.3709(2) 0.0788(10) Uani 1 1 d . . .
F20 F -0.1807(4) -0.0482(4) 0.4337(3) 0.0857(13) Uani 1 1 d . . .
F21 F -0.1660(3) 0.1308(3) 0.4665(3) 0.0821(12) Uani 1 1 d . . .
N4 N -0.3858(2) 0.2738(2) 0.7010(2) 0.0256(5) Uani 1 1 d . . .
N2 N -0.5691(2) -0.0996(2) 0.8930(2) 0.0280(5) Uani 1 1 d . . .
N1 N -0.4134(2) 0.0095(2) 0.86309(19) 0.0266(5) Uani 1 1 d . . .
N3 N -0.5115(2) 0.1502(2) 0.80059(18) 0.0247(5) Uani 1 1 d . . .
N5 N -0.4783(2) 0.4073(2) 0.7210(2) 0.0287(5) Uani 1 1 d . . .
C1 C -0.3901(3) -0.0840(3) 0.8865(2) 0.0276(6) Uani 1 1 d . . .
C2 C -0.2909(3) -0.1161(3) 0.8907(3) 0.0334(7) Uani 1 1 d . . .
H2 H -0.2240 -0.0700 0.8797 0.040 Uiso 1 1 calc R . .
C3 C -0.2959(4) -0.2191(4) 0.9118(3) 0.0426(9) Uani 1 1 d . . .
H3 H -0.227(4) -0.247(4) 0.915(3) 0.043(12) Uiso 1 1 d . . .
C4 C -0.3933(4) -0.2852(4) 0.9312(3) 0.0451(9) Uani 1 1 d . . .
H4 H -0.393(5) -0.354(5) 0.942(4) 0.056(15) Uiso 1 1 d . . .
C5 C -0.4903(4) -0.2535(3) 0.9290(3) 0.0393(8) Uani 1 1 d . . .
H5 H -0.559(4) -0.304(4) 0.947(3) 0.036(11) Uiso 1 1 d . . .
C6 C -0.4867(3) -0.1518(3) 0.9052(2) 0.0296(6) Uani 1 1 d . . .
C7 C -0.5207(3) -0.0041(3) 0.8666(2) 0.0257(6) Uani 1 1 d . . .
C8 C -0.6853(3) -0.1543(3) 0.8958(3) 0.0356(7) Uani 1 1 d . . .
H8A H -0.7208 -0.0969 0.9297 0.043 Uiso 1 1 calc R . .
H8B H -0.6889 -0.2118 0.9324 0.043 Uiso 1 1 calc R . .
C9 C -0.7485(4) -0.2109(5) 0.7968(4) 0.0592(12) Uani 1 1 d . . .
H9A H -0.8244 -0.2491 0.8022 0.089 Uiso 1 1 calc R . .
H9B H -0.7126 -0.2666 0.7624 0.089 Uiso 1 1 calc R . .
H9C H -0.7492 -0.1536 0.7617 0.089 Uiso 1 1 calc R . .
C10 C -0.5755(3) 0.0774(3) 0.8408(2) 0.0266(6) Uani 1 1 d . . .
C11 C -0.6820(3) 0.0829(3) 0.8574(3) 0.0342(7) Uani 1 1 d . . .
H11 H -0.7252 0.0319 0.8876 0.041 Uiso 1 1 calc R . .
C12 C -0.7239(3) 0.1633(4) 0.8295(3) 0.0386(8) Uani 1 1 d . . .
H12 H -0.796(4) 0.168(4) 0.840(4) 0.046(13) Uiso 1 1 d . . .
C13 C -0.6593(3) 0.2371(3) 0.7864(3) 0.0347(7) Uani 1 1 d . . .
H13 H -0.6874 0.2919 0.7652 0.042 Uiso 1 1 calc R . .
C14 C -0.5524(3) 0.2298(3) 0.7747(2) 0.0275(6) Uani 1 1 d . . .
C15 C -0.4736(3) 0.3042(3) 0.7317(2) 0.0258(6) Uani 1 1 d . . .
C16 C -0.3857(3) 0.4461(3) 0.6795(2) 0.0292(6) Uani 1 1 d . . .
C17 C -0.3482(3) 0.5468(3) 0.6538(3) 0.0375(8) Uani 1 1 d . . .
H17 H -0.382(4) 0.607(4) 0.662(3) 0.041(12) Uiso 1 1 d . . .
C18 C -0.2525(4) 0.5590(3) 0.6127(3) 0.0398(8) Uani 1 1 d . . .
H18 H -0.218(5) 0.622(5) 0.597(4) 0.054(15) Uiso 1 1 d . . .
C19 C -0.1964(3) 0.4731(3) 0.5949(2) 0.0304(6) Uani 1 1 d . . .
C20 C -0.2349(3) 0.3732(3) 0.6213(2) 0.0275(6) Uani 1 1 d . . .
H20 H -0.1979 0.3148 0.6090 0.033 Uiso 1 1 calc R . .
C21 C -0.3296(3) 0.3616(3) 0.6662(2) 0.0274(6) Uani 1 1 d . . .
C22 C -0.5595(3) 0.4723(3) 0.7429(3) 0.0407(8) Uani 1 1 d . . .
H22A H -0.5209 0.5539 0.7640 0.049 Uiso 1 1 calc R . .
H22B H -0.5970 0.4515 0.7962 0.049 Uiso 1 1 calc R . .
C23 C -0.6452(4) 0.4514(5) 0.6576(4) 0.0597(13) Uani 1 1 d . . .
H23A H -0.6998 0.4937 0.6762 0.090 Uiso 1 1 calc R . .
H23B H -0.6823 0.3703 0.6354 0.090 Uiso 1 1 calc R . .
H23C H -0.6090 0.4766 0.6061 0.090 Uiso 1 1 calc R . .
C24 C -0.0966(3) 0.4871(3) 0.5457(3) 0.0318(7) Uani 1 1 d . . .
C25 C -0.0063(3) 0.5803(3) 0.5781(3) 0.0345(7) Uani 1 1 d . . .
C26 C 0.0881(3) 0.5945(3) 0.5350(3) 0.0345(7) Uani 1 1 d . . .
H26 H 0.145(4) 0.656(4) 0.558(3) 0.040(12) Uiso 1 1 d . . .
C27 C -0.1170(3) 0.0199(3) 0.7141(3) 0.0370(7) Uani 1 1 d . A .
C28 C -0.0400(3) 0.1190(4) 0.7114(3) 0.0409(8) Uani 1 1 d . . .
H28 H 0.0305 0.1147 0.6938 0.049 Uiso 1 1 calc R . .
C29 C -0.0638(3) 0.2241(3) 0.7338(3) 0.0343(7) Uani 1 1 d . . .
C30 C 0.0280(3) 0.3255(4) 0.7266(4) 0.0464(10) Uani 1 1 d . . .
C31 C -0.0767(4) -0.0876(4) 0.6919(3) 0.0474(10) Uani 1 1 d D . .
C33 C -0.1264(3) 0.2237(3) 0.9640(3) 0.0351(7) Uani 1 1 d . . .
C34 C -0.1339(3) 0.3357(3) 0.9888(3) 0.0397(8) Uani 1 1 d . . .
H34 H -0.0778 0.3931 1.0325 0.048 Uiso 1 1 calc R . .
C35 C -0.2241(3) 0.3615(3) 0.9487(3) 0.0383(8) Uani 1 1 d . . .
C36 C -0.2346(5) 0.4822(4) 0.9811(4) 0.0541(11) Uani 1 1 d . . .
C37 C -0.0314(4) 0.1938(4) 1.0154(3) 0.0474(9) Uani 1 1 d . . .
C38 C -0.3028(3) 0.0212(3) 0.5346(3) 0.0347(7) Uani 1 1 d . . .
C39 C -0.3741(4) -0.0845(3) 0.5270(3) 0.0394(8) Uani 1 1 d . . .
H39 H -0.3771 -0.1462 0.4737 0.047 Uiso 1 1 calc R . .
C40 C -0.4402(3) -0.0996(3) 0.5971(3) 0.0334(7) Uani 1 1 d . . .
C41 C -0.5158(4) -0.2163(3) 0.5895(3) 0.0405(8) Uani 1 1 d . . .
C42 C -0.2338(4) 0.0311(4) 0.4520(3) 0.0445(9) Uani 1 1 d . . .
F5A F -0.1296(6) -0.1667(6) 0.7313(5) 0.0635(7) Uiso 0.543(6) 1 d PD A 1
F6A F -0.0896(6) -0.1362(6) 0.6007(4) 0.0635(7) Uiso 0.543(6) 1 d PD A 1
F7A F 0.0316(5) -0.0700(5) 0.7202(5) 0.0635(7) Uiso 0.543(6) 1 d PD A 1
F5B F -0.0945(7) -0.1403(7) 0.7631(6) 0.0635(7) Uiso 0.457(6) 1 d PD A 2
F6B F -0.1412(7) -0.1645(7) 0.6115(5) 0.0635(7) Uiso 0.457(6) 1 d PD A 2
F7B F 0.0244(6) -0.0766(6) 0.6774(6) 0.0635(7) Uiso 0.457(6) 1 d P A 2

loop_
_atom_site_aniso_label
_atom_site_aniso_U_11
_atom_site_aniso_U_22
_atom_site_aniso_U_33
_atom_site_aniso_U_23
_atom_site_aniso_U_13
_atom_site_aniso_U_12
Yb1 0.01815(8) 0.02562(8) 0.02533(8) 0.00775(5) 0.00596(5) 0.00615(5)
O2 0.0218(11) 0.0327(11) 0.0341(11) 0.0121(9) 0.0069(9) 0.0077(9)
O1 0.0282(12) 0.0339(12) 0.0366(12) 0.0122(10) 0.0083(9) 0.0123(10)
O4 0.0258(11) 0.0325(11) 0.0326(11) 0.0039(9) 0.0026(9) 0.0090(9)
O3 0.0281(12) 0.0335(12) 0.0367(12) 0.0098(10) 0.0048(9) 0.0078(10)
O6 0.0347(13) 0.0345(12) 0.0299(11) 0.0076(9) 0.0069(9) 0.0103(10)
O5 0.0267(11) 0.0347(12) 0.0304(11) 0.0023(9) 0.0058(9) 0.0048(10)
F1 0.0420(13) 0.0492(14) 0.0505(14) -0.0028(11) 0.0176(11) 0.0028(11)
F4 0.080(3) 0.117(3) 0.080(2) 0.062(2) 0.0086(19) -0.019(2)
F15 0.147(4) 0.061(2) 0.091(3) 0.0257(19) -0.009(3) 0.048(2)
F16 0.070(2) 0.0371(13) 0.0552(16) -0.0047(11) 0.0100(14) 0.0106(13)
F17 0.083(2) 0.0418(13) 0.0476(14) 0.0163(11) 0.0053(14) 0.0054(13)
F9 0.0584(19) 0.079(2) 0.111(3) 0.055(2) -0.0154(18) 0.0164(17)
F2 0.0273(13) 0.0710(19) 0.112(3) 0.0386(19) -0.0040(14) 0.0050(13)
F18 0.0355(14) 0.0510(15) 0.086(2) 0.0070(14) -0.0038(13) 0.0017(12)
F3 0.0422(16) 0.0479(16) 0.159(4) 0.030(2) 0.021(2) 0.0050(13)
F12 0.052(2) 0.164(4) 0.076(2) 0.025(2) 0.0142(16) 0.061(2)
F14 0.155(5) 0.053(2) 0.198(5) 0.020(3) 0.129(4) 0.039(3)
F8 0.0590(19) 0.082(2) 0.068(2) 0.0096(17) -0.0270(16) 0.0181(17)
F13 0.093(3) 0.0368(15) 0.109(3) 0.0007(17) -0.013(2) -0.0014(16)
F19 0.098(3) 0.110(3) 0.0368(14) 0.0282(16) 0.0164(15) 0.032(2)
F20 0.103(3) 0.101(3) 0.102(3) 0.057(2) 0.074(2) 0.072(2)
F21 0.092(3) 0.069(2) 0.072(2) 0.0068(16) 0.052(2) -0.0045(19)
N4 0.0210(12) 0.0290(13) 0.0313(13) 0.0133(10) 0.0078(10) 0.0083(10)
N2 0.0238(13) 0.0297(13) 0.0307(13) 0.0118(10) 0.0068(10) 0.0025(10)
N1 0.0225(12) 0.0320(13) 0.0278(12) 0.0108(10) 0.0051(10) 0.0083(10)
N3 0.0209(12) 0.0298(12) 0.0248(11) 0.0079(10) 0.0062(9) 0.0075(10)
N5 0.0270(14) 0.0279(13) 0.0338(14) 0.0101(11) 0.0079(11) 0.0089(11)
C1 0.0281(16) 0.0295(15) 0.0265(14) 0.0101(11) 0.0028(11) 0.0077(12)
C2 0.0280(17) 0.0370(17) 0.0382(17) 0.0143(14) 0.0034(13) 0.0101(14)
C3 0.041(2) 0.042(2) 0.051(2) 0.0174(17) 0.0023(17) 0.0182(17)
C4 0.047(2) 0.0355(19) 0.057(2) 0.0200(17) 0.0022(18) 0.0126(17)
C5 0.041(2) 0.0324(17) 0.045(2) 0.0158(15) 0.0047(16) 0.0060(15)
C6 0.0284(16) 0.0306(15) 0.0301(15) 0.0105(12) 0.0023(12) 0.0065(13)
C7 0.0239(14) 0.0292(14) 0.0240(13) 0.0094(11) 0.0052(11) 0.0041(12)
C8 0.0256(16) 0.0369(17) 0.0423(18) 0.0143(15) 0.0068(14) -0.0002(14)
C9 0.036(2) 0.067(3) 0.056(3) 0.005(2) -0.0002(19) -0.009(2)
C10 0.0222(14) 0.0334(15) 0.0249(13) 0.0094(11) 0.0047(11) 0.0064(12)
C11 0.0235(15) 0.0448(19) 0.0410(18) 0.0218(15) 0.0106(13) 0.0093(14)
C12 0.0211(15) 0.056(2) 0.050(2) 0.0261(18) 0.0150(14) 0.0171(15)
C13 0.0257(16) 0.0455(19) 0.0418(18) 0.0210(15) 0.0106(13) 0.0151(14)
C14 0.0230(15) 0.0336(15) 0.0290(14) 0.0108(12) 0.0080(11) 0.0093(12)
C15 0.0214(14) 0.0311(15) 0.0278(14) 0.0104(11) 0.0058(11) 0.0094(12)
C16 0.0266(15) 0.0301(15) 0.0329(15) 0.0112(12) 0.0068(12) 0.0075(13)
C17 0.0369(19) 0.0301(16) 0.052(2) 0.0176(15) 0.0126(16) 0.0134(15)
C18 0.039(2) 0.0304(17) 0.055(2) 0.0209(16) 0.0131(17) 0.0081(15)
C19 0.0265(16) 0.0307(15) 0.0358(16) 0.0140(13) 0.0072(13) 0.0045(13)
C20 0.0245(15) 0.0313(15) 0.0296(14) 0.0126(12) 0.0077(12) 0.0069(12)
C21 0.0240(15) 0.0296(15) 0.0310(15) 0.0124(12) 0.0049(12) 0.0070(12)
C22 0.0360(19) 0.0347(17) 0.057(2) 0.0119(16) 0.0179(17) 0.0169(15)
C23 0.039(2) 0.071(3) 0.087(4) 0.041(3) 0.011(2) 0.028(2)
C24 0.0276(16) 0.0354(16) 0.0354(16) 0.0168(13) 0.0072(13) 0.0056(13)
C25 0.0334(18) 0.0309(16) 0.0369(17) 0.0101(13) 0.0078(14) 0.0022(14)
C26 0.0291(17) 0.0325(16) 0.0392(18) 0.0111(14) 0.0068(14) 0.0011(14)
C27 0.0342(18) 0.0422(19) 0.0401(18) 0.0120(15) 0.0094(14) 0.0180(16)
C28 0.0264(17) 0.048(2) 0.058(2) 0.0230(18) 0.0156(16) 0.0171(16)
C29 0.0249(16) 0.0423(18) 0.0401(18) 0.0186(15) 0.0058(13) 0.0087(14)
C30 0.0242(17) 0.053(2) 0.068(3) 0.032(2) 0.0073(17) 0.0061(16)
C31 0.046(2) 0.051(2) 0.058(2) 0.0189(19) 0.0198(19) 0.028(2)
C33 0.0257(16) 0.0434(19) 0.0380(17) 0.0159(15) 0.0072(13) 0.0064(14)
C34 0.0315(18) 0.0394(18) 0.0401(19) 0.0062(15) -0.0038(14) 0.0004(15)
C35 0.0365(19) 0.0347(17) 0.0416(19) 0.0088(14) 0.0080(15) 0.0058(15)
C36 0.061(3) 0.038(2) 0.058(3) 0.0034(18) -0.001(2) 0.013(2)
C37 0.033(2) 0.061(3) 0.051(2) 0.021(2) 0.0015(17) 0.0135(19)
C38 0.0360(18) 0.0425(19) 0.0297(16) 0.0103(14) 0.0086(13) 0.0161(15)
C39 0.045(2) 0.0403(19) 0.0273(16) -0.0011(14) 0.0058(14) 0.0113(16)
C40 0.0293(17) 0.0349(17) 0.0338(16) 0.0056(13) 0.0009(13) 0.0086(14)
C41 0.041(2) 0.0356(18) 0.0386(18) 0.0028(14) 0.0004(15) 0.0067(16)
C42 0.054(2) 0.049(2) 0.0358(18) 0.0126(16) 0.0202(17) 0.0198(19)

loop_
_atom_type_symbol
_atom_type_description
_atom_type_scat_dispersion_real
_atom_type_scat_dispersion_imag
_atom_type_scat_source
C C 0.0033 0.0016 'International Tables Vol C Tables 4.2.6.8 and 6.1.1.4'
H H 0.0000 0.0000 'International Tables Vol C Tables 4.2.6.8 and 6.1.1.4'
N N 0.0061 0.0033 'International Tables Vol C Tables 4.2.6.8 and 6.1.1.4'
O O 0.0106 0.0060 'International Tables Vol C Tables 4.2.6.8 and 6.1.1.4'
F F 0.0171 0.0103 'International Tables Vol C Tables 4.2.6.8 and 6.1.1.4'
Yb Yb -0.3850 5.5486 'International Tables Vol C Tables 4.2.6.8 and 6.1.1.4'

loop_
_geom_angle_atom_site_label_1
_geom_angle_atom_site_label_2
_geom_angle_atom_site_label_3
_geom_angle
_geom_angle_site_symmetry_1
_geom_angle_site_symmetry_3
O5 Yb1 O2 137.33(9) . .
O5 Yb1 O1 77.93(9) . .
O2 Yb1 O1 76.40(9) . .
O5 Yb1 O4 143.48(9) . .
O2 Yb1 O4 76.64(9) . .
O1 Yb1 O4 133.28(9) . .
O5 Yb1 O6 70.09(9) . .
O2 Yb1 O6 69.40(9) . .
O1 Yb1 O6 70.28(8) . .
O4 Yb1 O6 131.50(9) . .
O5 Yb1 O3 127.34(9) . .
O2 Yb1 O3 70.57(8) . .
O1 Yb1 O3 66.87(9) . .
O4 Yb1 O3 68.45(8) . .
O6 Yb1 O3 126.45(9) . .
O5 Yb1 N4 97.04(9) . .
O2 Yb1 N4 81.85(8) . .
O1 Yb1 N4 139.95(9) . .
O4 Yb1 N4 71.09(9) . .
O6 Yb1 N4 70.71(9) . .
O3 Yb1 N4 135.03(9) . .
O5 Yb1 N1 69.09(9) . .
O2 Yb1 N1 141.02(8) . .
O1 Yb1 N1 86.04(9) . .
O4 Yb1 N1 91.70(9) . .
O6 Yb1 N1 136.11(9) . .
O3 Yb1 N1 70.56(9) . .
N4 Yb1 N1 129.75(9) . .
O5 Yb1 N3 72.63(9) . .
O2 Yb1 N3 139.49(8) . .
O1 Yb1 N3 144.10(9) . .
O4 Yb1 N3 71.07(8) . .
O6 Yb1 N3 116.50(8) . .
O3 Yb1 N3 117.05(8) . .
N4 Yb1 N3 65.12(9) . .
N1 Yb1 N3 64.65(9) . .
C29 O2 Yb1 132.2(2) . .
C27 O1 Yb1 131.9(2) . .
C35 O4 Yb1 133.8(2) . .
C33 O3 Yb1 131.9(2) . .
C38 O6 Yb1 130.6(2) . .
C40 O5 Yb1 133.1(2) . .
C15 N4 C21 105.4(3) . .
C15 N4 Yb1 118.2(2) . .
C21 N4 Yb1 131.5(2) . .
C7 N2 C6 106.1(3) . .
C7 N2 C8 131.6(3) . .
C6 N2 C8 121.6(3) . .
C7 N1 C1 105.3(3) . .
C7 N1 Yb1 118.4(2) . .
C1 N1 Yb1 131.3(2) . .
C10 N3 C14 118.7(3) . .
C10 N3 Yb1 120.8(2) . .
C14 N3 Yb1 120.4(2) . .
C15 N5 C16 106.0(3) . .
C15 N5 C22 131.9(3) . .
C16 N5 C22 122.0(3) . .
N1 C1 C6 109.0(3) . .
N1 C1 C2 130.4(3) . .
C6 C1 C2 120.6(3) . .
C3 C2 C1 116.5(3) . .
C3 C2 H2 121.8 . .
C1 C2 H2 121.8 . .
C2 C3 C4 121.9(4) . .
C2 C3 H3 120(3) . .
C4 C3 H3 118(3) . .
C5 C4 C3 122.0(4) . .
C5 C4 H4 120(4) . .
C3 C4 H4 118(4) . .
C4 C5 C6 116.3(4) . .
C4 C5 H5 119(3) . .
C6 C5 H5 125(3) . .
N2 C6 C1 106.7(3) . .
N2 C6 C5 130.7(3) . .
C1 C6 C5 122.6(3) . .
N1 C7 N2 112.9(3) . .
N1 C7 C10 120.2(3) . .
N2 C7 C10 127.0(3) . .
N2 C8 C9 112.3(3) . .
N2 C8 H8A 109.1 . .
C9 C8 H8A 109.1 . .
N2 C8 H8B 109.1 . .
C9 C8 H8B 109.1 . .
H8A C8 H8B 107.9 . .
C8 C9 H9A 109.5 . .
C8 C9 H9B 109.5 . .
H9A C9 H9B 109.5 . .
C8 C9 H9C 109.5 . .
H9A C9 H9C 109.5 . .
H9B C9 H9C 109.5 . .
N3 C10 C11 121.9(3) . .
N3 C10 C7 113.2(3) . .
C11 C10 C7 124.9(3) . .
C12 C11 C10 119.1(3) . .
C12 C11 H11 120.5 . .
C10 C11 H11 120.5 . .
C11 C12 C13 119.4(3) . .
C11 C12 H12 120(3) . .
C13 C12 H12 120(3) . .
C12 C13 C14 118.8(3) . .
C12 C13 H13 120.6 . .
C14 C13 H13 120.6 . .
N3 C14 C13 122.0(3) . .
N3 C14 C15 113.2(3) . .
C13 C14 C15 124.8(3) . .
N4 C15 N5 113.2(3) . .
N4 C15 C14 120.0(3) . .
N5 C15 C14 126.8(3) . .
N5 C16 C17 130.8(3) . .
N5 C16 C21 106.3(3) . .
C17 C16 C21 122.9(3) . .
C18 C17 C16 116.3(3) . .
C18 C17 H17 117(3) . .
C16 C17 H17 126(3) . .
C17 C18 C19 122.1(3) . .
C17 C18 H18 125(4) . .
C19 C18 H18 113(4) . .
C20 C19 C18 120.7(3) . .
C20 C19 C24 118.9(3) . .
C18 C19 C24 120.4(3) . .
C19 C20 C21 117.7(3) . .
C19 C20 H20 121.1 . .
C21 C20 H20 121.1 . .
N4 C21 C20 130.7(3) . .
N4 C21 C16 109.1(3) . .
C20 C21 C16 120.2(3) . .
N5 C22 C23 112.3(4) . .
N5 C22 H22A 109.2 . .
C23 C22 H22A 109.2 . .
N5 C22 H22B 109.2 . .
C23 C22 H22B 109.2 . .
H22A C22 H22B 107.9 . .
C22 C23 H23A 109.5 . .
C22 C23 H23B 109.5 . .
H23A C23 H23B 109.5 . .
C22 C23 H23C 109.5 . .
H23A C23 H23C 109.5 . .
H23B C23 H23C 109.5 . .
C25 C24 C26 116.5(3) . 2_566
C25 C24 C19 122.1(3) . .
C26 C24 C19 121.3(3) 2_566 .
F1 C25 C26 117.6(3) . .
F1 C25 C24 119.0(3) . .
C26 C25 C24 123.4(4) . .
C25 C26 C24 120.1(3) . 2_566
C25 C26 H26 121(3) . .
C24 C26 H26 119(3) 2_566 .
O1 C27 C28 129.0(3) . .
O1 C27 C31 115.4(4) . .
C28 C27 C31 115.6(3) . .
C27 C28 C29 121.9(3) . .
C27 C28 H28 119.1 . .
C29 C28 H28 119.1 . .
O2 C29 C28 128.4(4) . .
O2 C29 C30 115.4(3) . .
C28 C29 C30 116.2(3) . .
F3 C30 F4 105.7(4) . .
F3 C30 F2 107.1(4) . .
F4 C30 F2 107.7(4) . .
F3 C30 C29 112.9(4) . .
F4 C30 C29 110.7(4) . .
F2 C30 C29 112.4(3) . .
F6A C31 F5A 105.5(5) . .
F6A C31 F7A 104.5(5) . .
F5A C31 F7A 106.1(5) . .
F7B C31 F5B 108.1(6) . .
F7B C31 F6B 107.1(6) . .
F5B C31 F6B 104.5(6) . .
F7B C31 C27 117.2(5) . .
F6A C31 C27 112.5(4) . .
F5A C31 C27 113.5(4) . .
F7A C31 C27 114.0(5) . .
F5B C31 C27 109.8(5) . .
F6B C31 C27 109.4(4) . .
O3 C33 C34 127.2(3) . .
O3 C33 C37 114.1(4) . .
C34 C33 C37 118.6(4) . .
C35 C34 C33 119.0(3) . .
C35 C34 H34 120.5 . .
C33 C34 H34 120.5 . .
O4 C35 C34 127.7(4) . .
O4 C35 C36 113.9(4) . .
C34 C35 C36 118.3(4) . .
F14 C36 F13 109.2(5) . .
F14 C36 F15 105.8(5) . .
F13 C36 F15 103.0(5) . .
F14 C36 C35 112.7(4) . .
F13 C36 C35 114.8(4) . .
F15 C36 C35 110.6(4) . .
F12 C37 F8 107.0(4) . .
F12 C37 F9 108.1(5) . .
F8 C37 F9 105.9(4) . .
F12 C37 C33 111.1(4) . .
F8 C37 C33 113.7(4) . .
F9 C37 C33 110.7(4) . .
O6 C38 C39 127.7(4) . .
O6 C38 C42 115.8(4) . .
C39 C38 C42 116.4(3) . .
C40 C39 C38 119.9(3) . .
C40 C39 H39 120.0 . .
C38 C39 H39 120.0 . .
O5 C40 C39 127.2(4) . .
O5 C40 C41 113.4(3) . .
C39 C40 C41 119.5(3) . .
F18 C41 F17 106.7(4) . .
F18 C41 F16 107.0(3) . .
F17 C41 F16 106.7(3) . .
F18 C41 C40 112.1(3) . .
F17 C41 C40 110.8(3) . .
F16 C41 C40 113.3(4) . .
F21 C42 F20 110.7(4) . .
F21 C42 F19 105.2(4) . .
F20 C42 F19 105.7(4) . .
F21 C42 C38 112.5(3) . .
F20 C42 C38 111.8(3) . .
F19 C42 C38 110.4(4) . .

loop_
_geom_bond_atom_site_label_1
_geom_bond_atom_site_label_2
_geom_bond_distance
_geom_bond_site_symmetry_2
Yb1 O5 2.297(2) .
Yb1 O2 2.308(2) .
Yb1 O1 2.314(2) .
Yb1 O4 2.333(2) .
Yb1 O6 2.438(2) .
Yb1 O3 2.469(2) .
Yb1 N4 2.473(3) .
Yb1 N1 2.479(3) .
Yb1 N3 2.526(3) .
O2 C29 1.246(4) .
O1 C27 1.239(5) .
O4 C35 1.256(5) .
O3 C33 1.242(5) .
O6 C38 1.238(5) .
O5 C40 1.267(4) .
F1 C25 1.358(4) .
F4 C30 1.323(6) .
F15 C36 1.335(6) .
F16 C41 1.337(5) .
F17 C41 1.331(5) .
F9 C37 1.333(6) .
F2 C30 1.323(5) .
F18 C41 1.327(5) .
F3 C30 1.310(6) .
F12 C37 1.314(6) .
F14 C36 1.282(7) .
F8 C37 1.330(6) .
F13 C36 1.321(6) .
F19 C42 1.342(6) .
F20 C42 1.316(5) .
F21 C42 1.300(6) .
N4 C15 1.324(4) .
N4 C21 1.387(4) .
N2 C7 1.367(4) .
N2 C6 1.378(4) .
N2 C8 1.469(4) .
N1 C7 1.326(4) .
N1 C1 1.391(4) .
N3 C10 1.342(4) .
N3 C14 1.347(4) .
N5 C15 1.360(4) .
N5 C16 1.389(4) .
N5 C22 1.461(4) .
C1 C6 1.394(5) .
C1 C2 1.403(5) .
C2 C3 1.393(5) .
C2 H2 0.9500 .
C3 C4 1.395(7) .
C3 H3 1.02(5) .
C4 C5 1.374(6) .
C4 H4 0.92(6) .
C5 C6 1.397(5) .
C5 H5 1.03(5) .
C7 C10 1.471(4) .
C8 C9 1.518(6) .
C8 H8A 0.9900 .
C8 H8B 0.9900 .
C9 H9A 0.9800 .
C9 H9B 0.9800 .
C9 H9C 0.9800 .
C10 C11 1.393(5) .
C11 C12 1.375(5) .
C11 H11 0.9500 .
C12 C13 1.380(5) .
C12 H12 0.95(5) .
C13 C14 1.389(5) .
C13 H13 0.9500 .
C14 C15 1.474(4) .
C16 C17 1.393(5) .
C16 C21 1.396(4) .
C17 C18 1.372(6) .
C17 H17 0.94(5) .
C18 C19 1.412(5) .
C18 H18 0.90(6) .
C19 C20 1.391(4) .
C19 C24 1.482(5) .
C20 C21 1.391(5) .
C20 H20 0.9500 .
C22 C23 1.517(7) .
C22 H22A 0.9900 .
C22 H22B 0.9900 .
C23 H23A 0.9800 .
C23 H23B 0.9800 .
C23 H23C 0.9800 .
C24 C25 1.386(5) .
C24 C26 1.393(5) 2_566
C25 C26 1.375(5) .
C26 C24 1.393(5) 2_566
C26 H26 0.89(5) .
C27 C28 1.397(6) .
C27 C31 1.529(5) .
C28 C29 1.396(5) .
C28 H28 0.9500 .
C29 C30 1.534(5) .
C31 F7B 1.285(9) .
C31 F6A 1.303(8) .
C31 F5A 1.331(8) .
C31 F7A 1.347(8) .
C31 F5B 1.362(9) .
C31 F6B 1.386(9) .
C33 C34 1.399(6) .
C33 C37 1.537(5) .
C34 C35 1.384(6) .
C34 H34 0.9500 .
C35 C36 1.522(6) .
C38 C39 1.393(6) .
C38 C42 1.541(5) .
C39 C40 1.378(6) .
C39 H39 0.9500 .
C40 C41 1.525(5) .
